data_4512841
loop_
_publ_author_name
'Martin, Adam D.'
'Britton, Joshua'
'Easun, Timothy L.'
'Blake, Alexander J.'
'Lewis, William'
'Schr\"oder, Martin'

_publ_section_title
;
 Hirshfeld Surface Investigation of Structure-Directing Interactions
 within Dipicolinic Acid Derivatives.
;
_journal_issue 4
_journal_name_full 'Crystal growth &amp; design'
_journal_page_first 1697
_journal_page_last 1706
_journal_paper_doi 10.1021/cg5016934
_journal_volume 15
_journal_year 2015
_chemical_formula_moiety 'C21 H16 Br N O4'
_chemical_formula_sum 'C21 H16 Br N O4'
_chemical_formula_weight 426.26
_chemical_name_systematic
; 
 ? 
;
_space_group_crystal_system triclinic
_space_group_IT_number 2
_space_group_name_Hall '-P 1'
_space_group_name_H-M_alt 'P -1'
_symmetry_space_group_name_Hall '-P 1'
_symmetry_space_group_name_H-M 'P -1'
_atom_sites_solution_hydrogens geom
_atom_sites_solution_primary direct
_atom_sites_solution_secondary difmap
_audit_creation_method SHELXL-97
_cell_angle_alpha 87.325(5)
_cell_angle_beta 81.672(4)
_cell_angle_gamma 75.385(7)
_cell_formula_units_Z 2
_cell_length_a 6.6580(4)
_cell_length_b 10.5799(11)
_cell_length_c 13.4275(4)
_cell_measurement_temperature 120(2)
_cell_measurement_theta_max 73.5670
_cell_measurement_theta_min 3.3080
_cell_volume 905.54(12)
_computing_molecular_graphics
;
O. V. Dolomanov, L. J. Bourhis, R. J. Gildea, J. A. K. Howard and H. Puschmann,
OLEX2: a complete structure solution, refinement and analysis program.
J. Appl. Cryst. (2009). 42, 339-341.
;
_computing_publication_material
;
O. V. Dolomanov, L. J. Bourhis, R. J. Gildea, J. A. K. Howard and H. Puschmann,
OLEX2: a complete structure solution, refinement and analysis program.
J. Appl. Cryst. (2009). 42, 339-341.
;
_computing_structure_refinement 'SHELXL-2013 (Sheldrick, 2013)'
_computing_structure_solution 'SHELXL-97 (Sheldrick, 2008)'
_diffrn_ambient_temperature 120(2)
_diffrn_measured_fraction_theta_full 0.993
_diffrn_measured_fraction_theta_max 0.993
_diffrn_radiation_type CuK\a
_diffrn_radiation_wavelength 1.54184
_diffrn_reflns_av_R_equivalents 0.0000
_diffrn_reflns_av_unetI/netI 0.0470
_diffrn_reflns_Laue_measured_fraction_full 0.993
_diffrn_reflns_Laue_measured_fraction_max 0.993
_diffrn_reflns_limit_h_max 7
_diffrn_reflns_limit_h_min -7
_diffrn_reflns_limit_k_max 12
_diffrn_reflns_limit_k_min -12
_diffrn_reflns_limit_l_max 16
_diffrn_reflns_limit_l_min -16
_diffrn_reflns_number 3259
_diffrn_reflns_point_group_measured_fraction_full 0.993
_diffrn_reflns_point_group_measured_fraction_max 0.993
_diffrn_reflns_theta_full 67.684
_diffrn_reflns_theta_max 68.000
_diffrn_reflns_theta_min 3.327
_diffrn_source 'fine-focus sealed tube'
_exptl_absorpt_coefficient_mu 3.332
_exptl_absorpt_correction_T_max 0.960
_exptl_absorpt_correction_T_min 0.877
_exptl_absorpt_correction_type gaussian
_exptl_absorpt_process_details
;
CrysAlisPro, Agilent Technologies,
Version 1.171.36.28a (release 18-03-2013 CrysAlis171 .NET)
(compiled Mar 18 2013,11:47:30)
Numerical absorption correction based on gaussian integration over
            a multifaceted crystal model 
;
_exptl_crystal_colour colourless
_exptl_crystal_density_diffrn 1.563
_exptl_crystal_density_method 'not measured'
_exptl_crystal_description plate
_exptl_crystal_F_000 432
_exptl_crystal_size_max 0.1291
_exptl_crystal_size_mid 0.0288
_exptl_crystal_size_min 0.0258
_refine_diff_density_max 3.255
_refine_diff_density_min -1.395
_refine_diff_density_rms 0.221
_refine_ls_extinction_coef 0.0039(16)
_refine_ls_extinction_expression Fc^*^=kFc[1+0.001xFc^2^\l^3^/sin(2\q)]^-1/4^
_refine_ls_extinction_method SHELXL
_refine_ls_goodness_of_fit_ref 1.071
_refine_ls_hydrogen_treatment constr
_refine_ls_matrix_type full
_refine_ls_number_parameters 257
_refine_ls_number_reflns 3259
_refine_ls_number_restraints 4
_refine_ls_restrained_S_all 1.075
_refine_ls_R_factor_all 0.0980
_refine_ls_R_factor_gt 0.0909
_refine_ls_shift/su_max 0.000
_refine_ls_shift/su_mean 0.000
_refine_ls_structure_factor_coef Fsqd
_refine_ls_weighting_details
;
 w=1/[\s^2^(Fo^2^)+(0.1485P)^2^+7.3958P]
 where P=(Fo^2^+2Fc^2^)/3
;
_refine_ls_weighting_scheme calc
_refine_ls_wR_factor_gt 0.2754
_refine_ls_wR_factor_ref 0.2798
_reflns_number_gt 2816
_reflns_number_total 3259
_reflns_threshold_expression 'I > 2\s(I)'
_cod_data_source_file cg5016934_si_001.cif
_cod_data_source_block oadmlg_compound_4
_cod_depositor_comments
;Adding full bibliography for 4512838--4512843.cif.

 Adding full bibliography for 4512838--4512843.cif.
;
_cod_original_cell_volume 905.55(12)
_cod_database_code 4512841
_olex2_refinement_description
;
1. Fixed Uiso
 At 1.2 times of:
  All C(H) groups, All C(H,H) groups
2. Restrained distances
 C1-Br1 \\sim C1-Br1A \\sim C1-Br1B
 with sigma of 0.01
3. Others
 1*[Sof(Br1)]+1*[Sof(Br1B)]+1*[Sof(Br1A)]=1 with esd of 0.01
4.a Secondary CH2 refined with riding coordinates:
 C8(H8A,H8B), C15(H15A,H15B)
4.b Aromatic/amide H refined with riding coordinates:
 C2(H2), C10(H10), C11(H11), C18(H18), C5(H5), C17(H17), C14(H14), C19(H19),
 C13(H13), C12(H12), C21(H21), C20(H20)
;
_shelx_space_group_comment
;
The symmetry employed for this shelxl refinement is uniquely defined
by the following loop, which should always be used as a source of
symmetry information in preference to the above space-group names.
They are only intended as comments.
;
_shelxl_version_number 2013-2

loop_
_space_group_symop_operation_xyz
'x, y, z'
'-x, -y, -z'

loop_
_atom_site_label
_atom_site_type_symbol
_atom_site_fract_x
_atom_site_fract_y
_atom_site_fract_z
_atom_site_U_iso_or_equiv
_atom_site_adp_type
_atom_site_occupancy
_atom_site_site_symmetry_order
_atom_site_calc_flag
_atom_site_refinement_flags_posn
_atom_site_refinement_flags_adp
_atom_site_refinement_flags_occupancy
Br1 Br 0.32468(17) 0.49840(10) 0.10978(6) 0.0287(5) Uani 0.920(9) 1 d D . P
Br1B Br 0.156(4) 0.502(3) 0.1369(15) 0.049(11) Uiso 0.042(5) 1 d D . P
Br1A Br 0.455(11) 0.505(6) 0.120(3) 0.11(3) Uiso 0.040(8) 1 d D . P
O4 O 0.1430(11) 0.7247(6) 0.5601(5) 0.0333(15) Uani 1 1 d . . .
O3 O 0.0477(12) 0.8350(6) 0.4203(5) 0.0419(18) Uani 1 1 d . . .
O1 O 0.4418(12) 0.1559(6) 0.4205(5) 0.0385(17) Uani 1 1 d . . .
O2 O 0.3906(11) 0.2711(6) 0.5622(4) 0.0332(15) Uani 1 1 d . . .
N1 N 0.2635(10) 0.4969(7) 0.4619(5) 0.0223(15) Uani 1 1 d . . .
C2 C 0.3588(14) 0.3815(8) 0.3027(6) 0.0272(18) Uani 1 1 d . . .
H2 H 0.4117 0.3007 0.2685 0.033 Uiso 1 1 calc R U .
C3 C 0.3352(13) 0.3880(8) 0.4081(6) 0.0250(18) Uani 1 1 d . . .
C10 C 0.5676(17) 0.0826(9) 0.7804(7) 0.038(2) Uani 1 1 d . . .
H10 H 0.6682 0.0112 0.7477 0.046 Uiso 1 1 calc R U .
C11 C 0.5537(18) 0.0979(10) 0.8831(7) 0.042(2) Uani 1 1 d . . .
H11 H 0.6437 0.0359 0.9208 0.050 Uiso 1 1 calc R U .
C1 C 0.3019(12) 0.4973(9) 0.2517(6) 0.0251(18) Uani 1 1 d D . .
C18 C 0.1156(16) 0.6928(10) 0.8734(7) 0.037(2) Uani 1 1 d . . .
H18 H 0.1126 0.6120 0.9068 0.044 Uiso 1 1 calc R U .
C5 C 0.2300(14) 0.6131(9) 0.3024(6) 0.0270(18) Uani 1 1 d . . .
H5 H 0.1928 0.6940 0.2675 0.032 Uiso 1 1 calc R U .
C17 C 0.0954(15) 0.7054(10) 0.7711(7) 0.034(2) Uani 1 1 d . . .
H17 H 0.0810 0.6335 0.7353 0.040 Uiso 1 1 calc R U .
C16 C 0.0964(14) 0.8234(9) 0.7222(7) 0.0298(19) Uani 1 1 d . . .
C4 C 0.2137(13) 0.6076(8) 0.4071(6) 0.0241(17) Uani 1 1 d . . .
C14 C 0.2915(15) 0.2781(10) 0.7740(7) 0.036(2) Uani 1 1 d . . .
H14 H 0.2021 0.3409 0.7367 0.043 Uiso 1 1 calc R U .
C8 C 0.4418(17) 0.1473(8) 0.6153(7) 0.034(2) Uani 1 1 d . . .
H8A H 0.5840 0.0966 0.5879 0.040 Uiso 1 1 calc R U .
H8B H 0.3407 0.0958 0.6064 0.040 Uiso 1 1 calc R U .
C9 C 0.4334(16) 0.1725(9) 0.7246(7) 0.031(2) Uani 1 1 d . . .
C7 C 0.1258(15) 0.7349(8) 0.4618(7) 0.0293(19) Uani 1 1 d . . .
C6 C 0.3951(15) 0.2591(8) 0.4629(7) 0.031(2) Uani 1 1 d . . .
C15 C 0.0590(17) 0.8477(9) 0.6138(7) 0.037(2) Uani 1 1 d . . .
H15A H -0.0929 0.8796 0.6102 0.044 Uiso 1 1 calc R U .
H15B H 0.1299 0.9147 0.5831 0.044 Uiso 1 1 calc R U .
C19 C 0.1396(16) 0.7936(10) 0.9263(7) 0.039(2) Uani 1 1 d . . .
H19 H 0.1571 0.7829 0.9954 0.047 Uiso 1 1 calc R U .
C13 C 0.2789(16) 0.2930(10) 0.8768(8) 0.038(2) Uani 1 1 d . . .
H13 H 0.1804 0.3652 0.9096 0.045 Uiso 1 1 calc R U .
C12 C 0.4098(17) 0.2027(10) 0.9319(7) 0.039(2) Uani 1 1 d . . .
H12 H 0.4010 0.2124 1.0025 0.047 Uiso 1 1 calc R U .
C21 C 0.1178(17) 0.9275(10) 0.7758(7) 0.038(2) Uani 1 1 d . . .
H21 H 0.1187 1.0090 0.7431 0.046 Uiso 1 1 calc R U .
C20 C 0.1380(19) 0.9116(10) 0.8773(8) 0.044(3) Uani 1 1 d . . .
H20 H 0.1509 0.9833 0.9139 0.053 Uiso 1 1 calc R U .

loop_
_atom_site_aniso_label
_atom_site_aniso_U_11
_atom_site_aniso_U_22
_atom_site_aniso_U_33
_atom_site_aniso_U_23
_atom_site_aniso_U_13
_atom_site_aniso_U_12
Br1 0.0364(8) 0.0371(6) 0.0122(5) 0.0006(4) -0.0057(4) -0.0072(4)
O4 0.051(4) 0.025(3) 0.021(3) -0.001(2) -0.009(3) -0.002(3)
O3 0.067(5) 0.028(3) 0.028(4) 0.000(3) -0.017(3) -0.001(3)
O1 0.063(5) 0.026(3) 0.024(3) 0.000(3) -0.012(3) -0.003(3)
O2 0.055(4) 0.023(3) 0.019(3) 0.002(2) -0.009(3) -0.005(3)
N1 0.023(3) 0.028(3) 0.019(3) 0.001(3) -0.008(3) -0.007(3)
C2 0.032(5) 0.030(4) 0.017(4) -0.002(3) 0.000(3) -0.006(4)
C3 0.030(4) 0.028(4) 0.016(4) 0.002(3) -0.003(3) -0.006(3)
C10 0.055(6) 0.028(5) 0.030(5) 0.002(4) -0.015(4) -0.004(4)
C11 0.059(7) 0.038(5) 0.029(5) 0.008(4) -0.021(5) -0.005(5)
C1 0.020(4) 0.044(5) 0.012(4) -0.002(3) -0.007(3) -0.006(3)
C18 0.043(5) 0.035(5) 0.030(5) 0.007(4) -0.003(4) -0.010(4)
C5 0.033(5) 0.030(4) 0.019(4) 0.007(3) -0.010(3) -0.009(3)
C17 0.036(5) 0.038(5) 0.025(5) -0.002(4) -0.006(4) -0.004(4)
C16 0.034(5) 0.028(4) 0.025(4) -0.002(3) -0.004(4) -0.003(4)
C4 0.025(4) 0.029(4) 0.018(4) 0.002(3) -0.005(3) -0.005(3)
C14 0.038(5) 0.036(5) 0.034(5) -0.004(4) -0.012(4) -0.003(4)
C8 0.052(6) 0.022(4) 0.026(5) 0.003(3) -0.011(4) -0.004(4)
C9 0.047(5) 0.026(4) 0.021(4) 0.004(3) -0.006(4) -0.009(4)
C7 0.040(5) 0.025(4) 0.022(4) 0.004(3) -0.007(4) -0.007(4)
C6 0.045(5) 0.023(4) 0.023(4) 0.001(3) -0.007(4) -0.003(4)
C15 0.056(6) 0.024(4) 0.026(5) -0.004(4) -0.013(4) 0.002(4)
C19 0.041(5) 0.051(6) 0.025(5) 0.000(4) -0.008(4) -0.008(4)
C13 0.043(6) 0.037(5) 0.033(5) -0.007(4) -0.010(4) -0.005(4)
C12 0.053(6) 0.045(5) 0.023(5) 0.001(4) -0.014(4) -0.012(5)
C21 0.054(6) 0.031(5) 0.030(5) -0.003(4) -0.011(4) -0.007(4)
C20 0.068(7) 0.038(5) 0.029(5) -0.011(4) -0.017(5) -0.011(5)

loop_
_atom_type_symbol
_atom_type_description
_atom_type_scat_dispersion_real
_atom_type_scat_dispersion_imag
_atom_type_scat_source
C C 0.0181 0.0091 'International Tables Vol C Tables 4.2.6.8 and 6.1.1.4'
H H 0.0000 0.0000 'International Tables Vol C Tables 4.2.6.8 and 6.1.1.4'
N N 0.0311 0.0180 'International Tables Vol C Tables 4.2.6.8 and 6.1.1.4'
O O 0.0492 0.0322 'International Tables Vol C Tables 4.2.6.8 and 6.1.1.4'
Br Br -0.6763 1.2805 'International Tables Vol C Tables 4.2.6.8 and 6.1.1.4'

loop_
_geom_angle_atom_site_label_1
_geom_angle_atom_site_label_2
_geom_angle_atom_site_label_3
_geom_angle
Br1B Br1 C1 74.9(7)
Br1A Br1 Br1B 152(2)
Br1A Br1 C1 78.0(15)
Br1 Br1B Br1A 12.5(13)
Br1 Br1B C1 71.0(6)
C1 Br1B Br1A 58.8(14)
Br1 Br1A Br1B 15.4(9)
Br1 Br1A C1 74.2(12)
C1 Br1A Br1B 59.3(14)
C7 O4 C15 113.6(7)
C6 O2 C8 113.7(7)
C3 N1 C4 114.8(7)
C3 C2 H2 121.6
C1 C2 H2 121.6
C1 C2 C3 116.7(8)
N1 C3 C2 125.5(8)
N1 C3 C6 118.6(7)
C2 C3 C6 115.9(7)
C11 C10 H10 120.0
C11 C10 C9 120.0(9)
C9 C10 H10 120.0
C10 C11 H11 119.6
C10 C11 C12 120.8(9)
C12 C11 H11 119.6
Br1 C1 Br1B 34.1(9)
Br1 C1 Br1A 28(2)
Br1A C1 Br1B 62(3)
C2 C1 Br1 119.9(6)
C2 C1 Br1B 118.7(11)
C2 C1 Br1A 116(2)
C2 C1 C5 120.7(7)
C5 C1 Br1 119.4(6)
C5 C1 Br1B 110.1(11)
C5 C1 Br1A 116(2)
C17 C18 H18 119.2
C19 C18 H18 119.2
C19 C18 C17 121.5(9)
C1 C5 H5 121.2
C1 C5 C4 117.5(8)
C4 C5 H5 121.2
C18 C17 H17 120.2
C16 C17 C18 119.6(9)
C16 C17 H17 120.2
C17 C16 C15 122.6(8)
C17 C16 C21 119.4(9)
C21 C16 C15 117.9(8)
N1 C4 C5 124.7(8)
N1 C4 C7 118.4(7)
C5 C4 C7 116.8(7)
C9 C14 H14 119.5
C13 C14 H14 119.5
C13 C14 C9 120.9(9)
O2 C8 H8A 109.9
O2 C8 H8B 109.9
O2 C8 C9 109.0(7)
H8A C8 H8B 108.3
C9 C8 H8A 109.9
C9 C8 H8B 109.9
C10 C9 C8 118.5(8)
C14 C9 C10 118.8(9)
C14 C9 C8 122.7(8)
O4 C7 C4 113.1(7)
O3 C7 O4 124.2(8)
O3 C7 C4 122.7(8)
O1 C6 O2 123.9(8)
O1 C6 C3 122.4(8)
O2 C6 C3 113.7(7)
O4 C15 C16 108.0(7)
O4 C15 H15A 110.1
O4 C15 H15B 110.1
C16 C15 H15A 110.1
C16 C15 H15B 110.1
H15A C15 H15B 108.4
C18 C19 H19 120.7
C18 C19 C20 118.6(9)
C20 C19 H19 120.7
C14 C13 H13 120.0
C14 C13 C12 120.0(9)
C12 C13 H13 120.0
C11 C12 H12 120.2
C13 C12 C11 119.5(9)
C13 C12 H12 120.2
C16 C21 H21 120.2
C20 C21 C16 119.6(9)
C20 C21 H21 120.2
C19 C20 C21 121.3(9)
C19 C20 H20 119.4
C21 C20 H20 119.4

loop_
_geom_bond_atom_site_label_1
_geom_bond_atom_site_label_2
_geom_bond_distance
Br1 Br1B 1.12(3)
Br1 Br1A 0.92(8)
Br1 C1 1.889(7)
Br1B Br1A 1.98(8)
Br1B C1 1.929(12)
Br1A C1 1.920(12)
O4 C7 1.339(11)
O4 C15 1.460(10)
O3 C7 1.206(11)
O1 C6 1.204(11)
O2 C8 1.449(10)
O2 C6 1.340(10)
N1 C3 1.334(11)
N1 C4 1.348(11)
C2 H2 0.9500
C2 C3 1.403(11)
C2 C1 1.371(12)
C3 C6 1.509(11)
C10 H10 0.9500
C10 C11 1.383(14)
C10 C9 1.401(13)
C11 H11 0.9500
C11 C12 1.388(15)
C1 C5 1.372(12)
C18 H18 0.9500
C18 C17 1.396(13)
C18 C19 1.363(15)
C5 H5 0.9500
C5 C4 1.394(11)
C17 H17 0.9500
C17 C16 1.384(13)
C16 C15 1.510(12)
C16 C21 1.392(13)
C4 C7 1.505(12)
C14 H14 0.9500
C14 C9 1.391(13)
C14 C13 1.384(14)
C8 H8A 0.9900
C8 H8B 0.9900
C8 C9 1.495(12)
C15 H15A 0.9900
C15 H15B 0.9900
C19 H19 0.9500
C19 C20 1.383(15)
C13 H13 0.9500
C13 C12 1.386(14)
C12 H12 0.9500
C21 H21 0.9500
C21 C20 1.386(14)
C20 H20 0.9500
